data_4072739
loop_
_publ_author_name
'Ma, Guibin'
'McDonald, Robert'
'Ferguson, Michael'
'Cavell, Ronald G.'
'Patrick, Brian O.'
'James, Brian R.'
'Hu, Thomas Q.'

_publ_section_title
;
 Ruthenium(II) Diphosphine/Diamine/Diimine Complexes and Catalyzed
 Hydrogen-Transfer to Ketones
;
_journal_issue 4
_journal_name_full Organometallics
_journal_page_first 846
_journal_paper_doi 10.1021/om060987z
_journal_volume 26
_journal_year 2007
_chemical_formula_moiety 'C38 H40 Cl2 Fe N2 P2 Ru, C H2 Cl2'
_chemical_formula_sum 'C39 H42 Cl4 Fe N2 P2 Ru'
_chemical_formula_weight 899.41
_chemical_name_systematic
; 
 ? 
;
_space_group_IT_number 14
_symmetry_cell_setting monoclinic
_symmetry_space_group_name_Hall '-P 2ybc'
_symmetry_space_group_name_H-M 'P 1 21/c 1'
_atom_sites_solution_hydrogens geom
_atom_sites_solution_primary direct
_atom_sites_solution_secondary difmap
_audit_creation_method 'manual editing of SHELXL template'
_cell_angle_alpha 90.00
_cell_angle_beta 92.937(9)
_cell_angle_gamma 90.00
_cell_formula_units_Z 4
_cell_length_a 14.8147(19)
_cell_length_b 14.895(2)
_cell_length_c 17.335(2)
_cell_measurement_reflns_used 40
_cell_measurement_temperature 193(2)
_cell_measurement_theta_max 12.50
_cell_measurement_theta_min 10.02
_cell_volume 3820.2(8)
_computing_cell_refinement 'Bruker XSCANS'
_computing_data_collection 'Bruker XSCANS'
_computing_data_reduction 'Bruker SHELXTL'
_computing_molecular_graphics 'Bruker SHELXTL'
_computing_publication_material 'Bruker SHELXTL'
_computing_structure_refinement 'SHELXL-97 (Sheldrick, 1997)'
_computing_structure_solution 'SHELXS-97 (Sheldrick, 1990)'
_diffrn_ambient_temperature 193(2)
_diffrn_measured_fraction_theta_full 1.000
_diffrn_measured_fraction_theta_max 1.000
_diffrn_measurement_device_type 'Bruker P4'
_diffrn_measurement_method '2\q/\w scans'
_diffrn_radiation_monochromator graphite
_diffrn_radiation_source 'fine-focus sealed tube'
_diffrn_radiation_type MoK\a
_diffrn_radiation_wavelength 0.71073
_diffrn_reflns_av_R_equivalents 0.0642
_diffrn_reflns_av_sigmaI/netI 0.1164
_diffrn_reflns_limit_h_max 0
_diffrn_reflns_limit_h_min -17
_diffrn_reflns_limit_k_max 0
_diffrn_reflns_limit_k_min -17
_diffrn_reflns_limit_l_max 20
_diffrn_reflns_limit_l_min -20
_diffrn_reflns_number 7000
_diffrn_reflns_theta_full 25.00
_diffrn_reflns_theta_max 25.00
_diffrn_reflns_theta_min 1.38
_diffrn_standards_decay_% 0
_diffrn_standards_interval_count 297
_diffrn_standards_number 3
_exptl_absorpt_coefficient_mu 1.170
_exptl_absorpt_correction_T_max 0.8821
_exptl_absorpt_correction_T_min 0.5923
_exptl_absorpt_correction_type integration
_exptl_crystal_colour orange
_exptl_crystal_density_diffrn 1.564
_exptl_crystal_density_method 'not measured'
_exptl_crystal_description prism
_exptl_crystal_F_000 1832
_exptl_crystal_size_max 0.50
_exptl_crystal_size_mid 0.26
_exptl_crystal_size_min 0.11
_refine_diff_density_max 0.939
_refine_diff_density_min -0.701
_refine_diff_density_rms 0.131
_refine_ls_extinction_method none
_refine_ls_goodness_of_fit_ref 1.032
_refine_ls_hydrogen_treatment constr
_refine_ls_matrix_type full
_refine_ls_number_parameters 429
_refine_ls_number_reflns 6724
_refine_ls_number_restraints 0
_refine_ls_restrained_S_all 1.032
_refine_ls_R_factor_all 0.1239
_refine_ls_R_factor_gt 0.0638
_refine_ls_shift/su_max 0.000
_refine_ls_shift/su_mean 0.000
_refine_ls_structure_factor_coef Fsqd
_refine_ls_weighting_details 'calc w=1/[\s^2^(Fo^2^)+(0.0644P)^2^+1.9658P] where P=(Fo^2^+2Fc^2^)/3'
_refine_ls_weighting_scheme calc
_refine_ls_wR_factor_gt 0.1295
_refine_ls_wR_factor_ref 0.1642
_reflns_number_gt 4116
_reflns_number_total 6724
_reflns_threshold_expression I>2\s(I)
_cod_data_source_file om060987zsi20061205_090309.cif
_cod_data_source_block 2
_cod_depositor_comments
;
The following automatic conversions were performed:

'_symmetry_cell_setting' value 'Monoclinic' changed to 'monoclinic'
according to /home/saulius/struct/CIF-dictionaries/cif_core.dic
dictionary named 'cif_core.dic' version 2.4.1 from 2010-06-29.

Automatic conversion script
Id: cif_fix_values 1715 2011-07-08 13:25:40Z adriana 
;
_cod_original_cell_volume 3820.3(9)
_cod_original_sg_symbol_H-M 'P 21/c'
_cod_database_code 4072739

loop_
_symmetry_equiv_pos_as_xyz
'x, y, z'
'-x, y+1/2, -z+1/2'
'-x, -y, -z'
'x, -y-1/2, z-1/2'

loop_
_atom_site_label
_atom_site_type_symbol
_atom_site_fract_x
_atom_site_fract_y
_atom_site_fract_z
_atom_site_U_iso_or_equiv
_atom_site_adp_type
_atom_site_occupancy
_atom_site_symmetry_multiplicity
_atom_site_calc_flag
_atom_site_refinement_flags
_atom_site_disorder_assembly
_atom_site_disorder_group
Ru Ru 0.20762(4) 0.16489(4) 0.29570(4) 0.02225(18) Uani 1 1 d . A .
Fe Fe 0.17323(8) -0.05600(7) 0.45312(6) 0.0235(3) Uani 1 1 d . A .
Cl1 Cl 0.08964(14) 0.19095(13) 0.38473(12) 0.0321(5) Uani 1 1 d . . .
Cl2 Cl 0.33050(13) 0.17421(14) 0.20934(11) 0.0296(5) Uani 1 1 d . . .
P1 P 0.13692(13) 0.03119(13) 0.26305(12) 0.0212(5) Uani 1 1 d . . .
P2 P 0.31191(13) 0.10275(13) 0.38238(12) 0.0224(5) Uani 1 1 d . . .
N1 N 0.2526(5) 0.3051(4) 0.3209(4) 0.0348(18) Uani 1 1 d . . .
H1N H 0.3153 0.3049 0.3197 0.042 Uiso 1 1 calc R A .
N2 N 0.1185(4) 0.2387(4) 0.2119(4) 0.0355(18) Uani 1 1 d . . .
H2N H 0.0600 0.2195 0.2198 0.043 Uiso 1 1 calc R A .
C1 C 0.2310(6) 0.3498(6) 0.3939(6) 0.051(3) Uani 1 1 d . A .
H1A H 0.2530 0.3130 0.4378 0.062 Uiso 1 1 calc R . .
H1B H 0.1654 0.3573 0.3955 0.062 Uiso 1 1 calc R . .
H1C H 0.2602 0.4088 0.3968 0.062 Uiso 1 1 calc R . .
C2 C 0.2186(6) 0.3607(6) 0.2535(6) 0.042(2) Uani 1 1 d . A .
H2A H 0.2228 0.4253 0.2668 0.051 Uiso 1 1 calc R . .
H2B H 0.2557 0.3495 0.2086 0.051 Uiso 1 1 calc R . .
C3 C 0.1222(6) 0.3359(6) 0.2339(6) 0.044(2) Uani 1 1 d . A .
H3A H 0.0978 0.3732 0.1904 0.053 Uiso 1 1 calc R . .
H3B H 0.0851 0.3466 0.2789 0.053 Uiso 1 1 calc R . .
C4 C 0.1324(6) 0.2258(6) 0.1287(5) 0.042(2) Uani 1 1 d . A .
H4A H 0.1318 0.1615 0.1167 0.051 Uiso 1 1 calc R . .
H4B H 0.1908 0.2515 0.1162 0.051 Uiso 1 1 calc R . .
H4C H 0.0839 0.2559 0.0981 0.051 Uiso 1 1 calc R . .
C10 C 0.1144(5) -0.0482(5) 0.3420(4) 0.0223(18) Uani 1 1 d . . .
C11 C 0.0487(5) -0.0366(5) 0.3995(4) 0.0245(18) Uani 1 1 d . . .
H11 H 0.0089 0.0170 0.4054 0.029 Uiso 1 1 calc R . .
C12 C 0.0492(6) -0.1156(5) 0.4454(5) 0.032(2) Uani 1 1 d . . .
H12 H 0.0098 -0.1270 0.4896 0.039 Uiso 1 1 calc R . .
C13 C 0.1149(6) -0.1746(5) 0.4190(5) 0.033(2) Uani 1 1 d . . .
H13 H 0.1301 -0.2351 0.4411 0.039 Uiso 1 1 calc R . .
C14 C 0.1562(5) -0.1338(5) 0.3562(4) 0.0243(18) Uani 1 1 d . . .
H14 H 0.2057 -0.1604 0.3264 0.029 Uiso 1 1 calc R . .
C15 C 0.2745(5) 0.0364(5) 0.4631(4) 0.0227(18) Uani 1 1 d . A .
C16 C 0.2044(5) 0.0585(6) 0.5137(4) 0.0283(19) Uani 1 1 d . . .
H16 H 0.1682 0.1152 0.5126 0.034 Uiso 1 1 calc R A .
C17 C 0.1959(6) -0.0140(6) 0.5659(5) 0.032(2) Uani 1 1 d . A .
H17 H 0.1513 -0.0176 0.6073 0.038 Uiso 1 1 calc R . .
C18 C 0.2585(6) -0.0807(6) 0.5489(4) 0.033(2) Uani 1 1 d . . .
H18 H 0.2662 -0.1396 0.5760 0.040 Uiso 1 1 calc R A .
C19 C 0.3083(5) -0.0510(5) 0.4858(5) 0.0282(19) Uani 1 1 d . A .
H19 H 0.3578 -0.0848 0.4614 0.034 Uiso 1 1 calc R . .
C21 C 0.0216(5) 0.0495(5) 0.2177(5) 0.0258(19) Uani 1 1 d . . .
C22 C -0.0477(6) 0.0885(5) 0.2584(5) 0.033(2) Uani 1 1 d . . .
H22 H -0.0368 0.1021 0.3116 0.040 Uiso 1 1 calc R . .
C23 C -0.1312(6) 0.1078(6) 0.2235(6) 0.042(2) Uani 1 1 d . . .
H23 H -0.1772 0.1326 0.2532 0.050 Uiso 1 1 calc R . .
C24 C -0.1486(6) 0.0913(6) 0.1452(6) 0.037(2) Uani 1 1 d . . .
H24 H -0.2056 0.1059 0.1209 0.044 Uiso 1 1 calc R . .
C25 C -0.0819(6) 0.0535(6) 0.1037(5) 0.045(2) Uani 1 1 d . . .
H25 H -0.0932 0.0408 0.0504 0.054 Uiso 1 1 calc R . .
C26 C 0.0012(6) 0.0337(6) 0.1388(5) 0.033(2) Uani 1 1 d . . .
H26 H 0.0464 0.0085 0.1085 0.040 Uiso 1 1 calc R . .
C31 C 0.1758(5) -0.0473(5) 0.1885(4) 0.0231(18) Uani 1 1 d . . .
C32 C 0.1389(6) -0.1316(6) 0.1769(5) 0.032(2) Uani 1 1 d . . .
H32 H 0.0957 -0.1527 0.2113 0.038 Uiso 1 1 calc R . .
C33 C 0.1627(6) -0.1869(5) 0.1165(5) 0.035(2) Uani 1 1 d . . .
H33 H 0.1353 -0.2440 0.1089 0.041 Uiso 1 1 calc R . .
C34 C 0.2271(6) -0.1568(6) 0.0681(5) 0.040(2) Uani 1 1 d . . .
H34 H 0.2467 -0.1951 0.0285 0.048 Uiso 1 1 calc R . .
C35 C 0.2633(6) -0.0723(6) 0.0762(4) 0.036(2) Uani 1 1 d . . .
H35 H 0.3052 -0.0511 0.0407 0.043 Uiso 1 1 calc R . .
C36 C 0.2385(5) -0.0182(6) 0.1364(4) 0.031(2) Uani 1 1 d . . .
H36 H 0.2646 0.0398 0.1424 0.037 Uiso 1 1 calc R . .
C41 C 0.4001(5) 0.0250(5) 0.3512(4) 0.0246(18) Uani 1 1 d . A .
C42 C 0.4852(5) 0.0180(6) 0.3891(5) 0.036(2) Uani 1 1 d . . .
H42 H 0.5025 0.0594 0.4289 0.043 Uiso 1 1 calc R A .
C43 C 0.5440(6) -0.0481(7) 0.3693(6) 0.051(3) Uani 1 1 d . A .
H43 H 0.6029 -0.0503 0.3936 0.061 Uiso 1 1 calc R . .
C44 C 0.5183(6) -0.1121(6) 0.3141(6) 0.047(3) Uani 1 1 d . . .
H44 H 0.5587 -0.1590 0.3020 0.056 Uiso 1 1 calc R A .
C45 C 0.4351(6) -0.1076(6) 0.2773(5) 0.039(2) Uani 1 1 d . A .
H45 H 0.4178 -0.1507 0.2389 0.047 Uiso 1 1 calc R . .
C46 C 0.3752(5) -0.0394(6) 0.2958(5) 0.031(2) Uani 1 1 d . . .
H46 H 0.3169 -0.0368 0.2704 0.037 Uiso 1 1 calc R A .
C51A C 0.3933(8) 0.1801(8) 0.4345(7) 0.022(5) Uiso 0.50 1 d PG A 1
C52A C 0.3901(7) 0.2051(8) 0.5115(6) 0.030(5) Uiso 0.50 1 d PG A 1
H52A H 0.3457 0.1800 0.5427 0.036 Uiso 0.50 1 calc PR A 1
C53A C 0.4519(8) 0.2669(8) 0.5430(5) 0.030(4) Uiso 0.50 1 d PG A 1
H53A H 0.4497 0.2840 0.5956 0.036 Uiso 0.50 1 calc PR A 1
C54A C 0.5169(7) 0.3037(7) 0.4973(6) 0.028(4) Uiso 0.50 1 d PG A 1
H54A H 0.5592 0.3460 0.5188 0.034 Uiso 0.50 1 calc PR A 1
C55A C 0.5201(7) 0.2787(8) 0.4203(6) 0.024(4) Uiso 0.50 1 d PG A 1
H55A H 0.5646 0.3039 0.3891 0.028 Uiso 0.50 1 calc PR A 1
C56A C 0.4583(8) 0.2169(8) 0.3888(5) 0.027(5) Uiso 0.50 1 d PG A 1
H56A H 0.4605 0.1998 0.3362 0.032 Uiso 0.50 1 calc PR A 1
C51B C 0.3800(8) 0.1962(7) 0.4251(6) 0.017(5) Uiso 0.50 1 d PG A 2
C52B C 0.3673(7) 0.2254(8) 0.4999(6) 0.023(4) Uiso 0.50 1 d PG A 2
H52B H 0.3232 0.1974 0.5298 0.028 Uiso 0.50 1 calc PR A 2
C53B C 0.4190(8) 0.2957(8) 0.5311(5) 0.033(4) Uiso 0.50 1 d PG A 2
H53B H 0.4103 0.3157 0.5822 0.040 Uiso 0.50 1 calc PR A 2
C54B C 0.4835(8) 0.3367(7) 0.4875(7) 0.054(6) Uiso 0.50 1 d PG A 2
H54B H 0.5189 0.3847 0.5088 0.065 Uiso 0.50 1 calc PR A 2
C55B C 0.4963(8) 0.3074(8) 0.4127(6) 0.035(5) Uiso 0.50 1 d PG A 2
H55B H 0.5404 0.3354 0.3828 0.042 Uiso 0.50 1 calc PR A 2
C56B C 0.4445(8) 0.2372(8) 0.3815(5) 0.022(5) Uiso 0.50 1 d PG A 2
H56B H 0.4533 0.2172 0.3304 0.026 Uiso 0.50 1 calc PR A 2
Cl1S Cl 0.5750(16) 0.0024(18) 0.1279(13) 0.111(7) Uani 0.60 1 d P B 1
Cl2S Cl 0.6198(4) 0.1685(5) 0.2040(5) 0.0919(19) Uani 0.60 1 d P B 1
C1S C 0.5549(15) 0.0738(14) 0.2012(13) 0.064(6) Uiso 0.60 1 d P B 1
H1SA H 0.5650 0.0414 0.2507 0.076 Uiso 0.60 1 calc PR B 1
H1SB H 0.4905 0.0918 0.1968 0.076 Uiso 0.60 1 calc PR B 1
Cl3S Cl 0.598(2) 0.023(2) 0.1411(15) 0.082(8) Uani 0.40 1 d P C 2
Cl4S Cl 0.6430(5) 0.1572(7) 0.2651(6) 0.083(3) Uani 0.40 1 d P C 2
C2S C 0.557(3) 0.116(3) 0.202(2) 0.074(11) Uiso 0.40 1 d P C 2
H2SA H 0.5339 0.1654 0.1680 0.089 Uiso 0.40 1 calc PR C 2
H2SB H 0.5064 0.0942 0.2319 0.089 Uiso 0.40 1 calc PR C 2

loop_
_atom_site_aniso_label
_atom_site_aniso_U_11
_atom_site_aniso_U_22
_atom_site_aniso_U_33
_atom_site_aniso_U_23
_atom_site_aniso_U_13
_atom_site_aniso_U_12
Ru 0.0207(3) 0.0180(3) 0.0290(4) 0.0027(3) 0.0100(3) 0.0000(3)
Fe 0.0274(7) 0.0222(6) 0.0215(6) 0.0010(5) 0.0082(5) -0.0028(5)
Cl1 0.0285(12) 0.0285(11) 0.0411(13) -0.0015(9) 0.0192(10) 0.0012(9)
Cl2 0.0244(10) 0.0333(11) 0.0321(11) 0.0054(9) 0.0119(9) -0.0045(9)
P1 0.0210(11) 0.0211(11) 0.0222(11) 0.0015(9) 0.0072(9) 0.0008(9)
P2 0.0226(11) 0.0223(10) 0.0233(11) -0.0010(9) 0.0102(9) -0.0023(9)
N1 0.031(4) 0.023(4) 0.051(5) -0.001(3) 0.017(4) 0.001(3)
N2 0.022(4) 0.030(4) 0.055(5) 0.016(4) 0.009(4) 0.004(3)
C1 0.043(6) 0.033(6) 0.079(8) -0.018(5) 0.014(5) 0.006(5)
C2 0.042(6) 0.022(5) 0.064(7) 0.013(5) 0.013(5) 0.000(4)
C3 0.041(6) 0.021(4) 0.071(7) 0.007(5) 0.003(5) 0.010(4)
C4 0.047(6) 0.042(6) 0.038(6) 0.019(5) 0.006(5) 0.009(5)
C10 0.022(4) 0.016(4) 0.029(5) -0.002(3) 0.008(4) 0.001(3)
C11 0.020(4) 0.030(4) 0.024(4) -0.003(4) 0.013(3) 0.000(4)
C12 0.036(5) 0.030(5) 0.032(5) 0.004(4) 0.006(4) -0.019(4)
C13 0.053(6) 0.018(4) 0.027(5) 0.002(4) 0.002(4) -0.002(4)
C14 0.033(5) 0.023(4) 0.017(4) -0.001(3) 0.006(4) -0.002(4)
C15 0.018(4) 0.028(4) 0.023(4) -0.001(4) 0.009(3) -0.005(3)
C16 0.028(5) 0.031(5) 0.027(5) -0.002(4) 0.007(4) -0.003(4)
C17 0.034(5) 0.041(5) 0.021(5) -0.006(4) 0.014(4) -0.012(4)
C18 0.038(5) 0.042(5) 0.020(4) 0.008(4) -0.004(4) -0.002(4)
C19 0.025(5) 0.027(4) 0.031(5) -0.001(4) -0.004(4) -0.001(4)
C21 0.020(4) 0.021(4) 0.036(5) 0.007(4) 0.004(4) -0.001(4)
C22 0.032(5) 0.029(5) 0.039(5) 0.003(4) 0.008(4) -0.004(4)
C23 0.026(5) 0.050(6) 0.049(6) 0.014(5) 0.008(5) 0.002(5)
C24 0.024(5) 0.034(5) 0.052(6) 0.014(5) -0.008(4) -0.004(4)
C25 0.046(6) 0.051(6) 0.035(5) 0.012(5) -0.007(5) -0.001(5)
C26 0.031(5) 0.036(5) 0.033(5) 0.005(4) -0.003(4) -0.001(4)
C31 0.031(5) 0.024(4) 0.015(4) -0.004(3) 0.002(3) 0.005(4)
C32 0.038(5) 0.032(5) 0.025(5) 0.001(4) 0.007(4) -0.001(4)
C33 0.040(5) 0.027(5) 0.035(5) -0.011(4) -0.006(4) 0.004(4)
C34 0.043(6) 0.047(6) 0.030(5) -0.017(5) 0.004(4) 0.008(5)
C35 0.044(6) 0.050(6) 0.015(4) -0.001(4) 0.014(4) 0.004(5)
C36 0.027(5) 0.043(5) 0.022(5) 0.000(4) 0.002(4) 0.001(4)
C41 0.024(4) 0.031(5) 0.020(4) 0.000(4) 0.006(4) 0.002(4)
C42 0.028(5) 0.042(5) 0.038(5) -0.007(4) -0.001(4) 0.011(4)
C43 0.031(5) 0.056(7) 0.062(7) -0.011(6) -0.013(5) 0.017(5)
C44 0.040(6) 0.048(6) 0.053(6) -0.020(5) 0.014(5) 0.019(5)
C45 0.043(6) 0.045(6) 0.030(5) -0.014(4) 0.013(4) 0.009(5)
C46 0.023(5) 0.040(5) 0.029(5) 0.000(4) -0.001(4) 0.006(4)
Cl1S 0.143(17) 0.078(6) 0.115(13) 0.015(8) 0.055(10) 0.030(10)
Cl2S 0.062(4) 0.088(4) 0.126(6) -0.016(5) 0.007(4) 0.011(4)
Cl3S 0.073(9) 0.13(2) 0.047(6) 0.019(10) 0.017(6) 0.040(12)
Cl4S 0.043(5) 0.117(8) 0.087(6) -0.008(6) 0.001(5) 0.013(5)

loop_
_atom_type_symbol
_atom_type_description
_atom_type_scat_dispersion_real
_atom_type_scat_dispersion_imag
_atom_type_scat_source
C C 0.0033 0.0016 'International Tables Vol C Tables 4.2.6.8 and 6.1.1.4'
H H 0.0000 0.0000 'International Tables Vol C Tables 4.2.6.8 and 6.1.1.4'
N N 0.0061 0.0033 'International Tables Vol C Tables 4.2.6.8 and 6.1.1.4'
P P 0.1023 0.0942 'International Tables Vol C Tables 4.2.6.8 and 6.1.1.4'
Cl Cl 0.1484 0.1585 'International Tables Vol C Tables 4.2.6.8 and 6.1.1.4'
Fe Fe 0.3463 0.8444 'International Tables Vol C Tables 4.2.6.8 and 6.1.1.4'
Ru Ru -1.2594 0.8363 'International Tables Vol C Tables 4.2.6.8 and 6.1.1.4'

loop_
_geom_angle_atom_site_label_1
_geom_angle_atom_site_label_2
_geom_angle_atom_site_label_3
_geom_angle
N2 Ru N1 79.9(3)
N2 Ru P2 173.06(19)
N1 Ru P2 93.7(2)
N2 Ru P1 91.13(19)
N1 Ru P1 169.87(19)
P2 Ru P1 95.42(7)
N2 Ru Cl2 90.45(19)
N1 Ru Cl2 80.84(18)
P2 Ru Cl2 85.74(7)
P1 Ru Cl2 104.14(7)
N2 Ru Cl1 84.99(19)
N1 Ru Cl1 86.73(18)
P2 Ru Cl1 97.53(8)
P1 Ru Cl1 87.78(7)
Cl2 Ru Cl1 167.34(7)
C15 Fe C12 163.2(3)
C15 Fe C13 155.3(3)
C12 Fe C13 40.3(3)
C15 Fe C16 41.1(3)
C12 Fe C16 125.2(3)
C13 Fe C16 162.3(3)
C15 Fe C11 125.9(3)
C12 Fe C11 40.7(3)
C13 Fe C11 68.4(3)
C16 Fe C11 106.9(3)
C15 Fe C14 120.8(3)
C12 Fe C14 68.1(3)
C13 Fe C14 40.5(3)
C16 Fe C14 155.5(3)
C11 Fe C14 68.7(3)
C15 Fe C19 41.3(3)
C12 Fe C19 153.7(3)
C13 Fe C19 120.2(3)
C16 Fe C19 68.7(3)
C11 Fe C19 164.8(3)
C14 Fe C19 108.9(3)
C15 Fe C17 68.4(3)
C12 Fe C17 107.2(3)
C13 Fe C17 125.6(3)
C16 Fe C17 40.4(3)
C11 Fe C17 119.1(3)
C14 Fe C17 163.1(3)
C19 Fe C17 67.6(3)
C15 Fe C18 68.6(3)
C12 Fe C18 119.1(3)
C13 Fe C18 108.1(3)
C16 Fe C18 67.9(3)
C11 Fe C18 153.0(3)
C14 Fe C18 127.1(3)
C19 Fe C18 40.3(3)
C17 Fe C18 39.6(3)
C15 Fe C10 108.3(3)
C12 Fe C10 68.3(3)
C13 Fe C10 68.2(3)
C16 Fe C10 120.2(3)
C11 Fe C10 40.9(3)
C14 Fe C10 40.7(3)
C19 Fe C10 127.7(3)
C17 Fe C10 154.4(3)
C18 Fe C10 164.9(3)
C10 P1 C31 100.7(3)
C10 P1 C21 102.0(3)
C31 P1 C21 96.3(4)
C10 P1 Ru 117.8(3)
C31 P1 Ru 124.2(3)
C21 P1 Ru 111.8(3)
C15 P2 C41 97.6(3)
C15 P2 C51B 106.3(5)
C41 P2 C51B 102.1(5)
C15 P2 C51A 100.2(5)
C41 P2 C51A 94.6(5)
C15 P2 Ru 120.1(3)
C41 P2 Ru 121.6(3)
C51B P2 Ru 107.1(4)
C51A P2 Ru 117.7(4)
C1 N1 C2 109.8(7)
C1 N1 Ru 120.9(5)
C2 N1 Ru 106.3(5)
C4 N2 C3 111.6(7)
C4 N2 Ru 118.0(5)
C3 N2 Ru 107.6(5)
C3 C2 N1 108.7(7)
C2 C3 N2 108.5(7)
C14 C10 C11 106.9(7)
C14 C10 P1 127.0(5)
C11 C10 P1 126.1(6)
C14 C10 Fe 68.6(4)
C11 C10 Fe 68.3(4)
P1 C10 Fe 129.6(4)
C12 C11 C10 107.7(7)
C12 C11 Fe 69.5(5)
C10 C11 Fe 70.8(4)
C13 C12 C11 108.6(7)
C13 C12 Fe 69.9(5)
C11 C12 Fe 69.8(4)
C12 C13 C14 108.4(7)
C12 C13 Fe 69.8(4)
C14 C13 Fe 70.0(4)
C13 C14 C10 108.3(7)
C13 C14 Fe 69.6(4)
C10 C14 Fe 70.8(4)
C16 C15 C19 107.0(7)
C16 C15 P2 127.2(6)
C19 C15 P2 125.8(6)
C16 C15 Fe 69.7(4)
C19 C15 Fe 70.0(4)
P2 C15 Fe 123.6(4)
C17 C16 C15 107.9(7)
C17 C16 Fe 70.6(5)
C15 C16 Fe 69.2(4)
C18 C17 C16 108.8(7)
C18 C17 Fe 70.3(5)
C16 C17 Fe 69.0(5)
C17 C18 C19 108.6(7)
C17 C18 Fe 70.1(5)
C19 C18 Fe 69.3(4)
C18 C19 C15 107.7(7)
C18 C19 Fe 70.3(5)
C15 C19 Fe 68.7(4)
C22 C21 C26 115.6(8)
C22 C21 P1 121.9(7)
C26 C21 P1 122.2(6)
C23 C22 C21 122.0(9)
C22 C23 C24 120.6(9)
C25 C24 C23 118.8(8)
C24 C25 C26 120.5(9)
C25 C26 C21 122.5(8)
C32 C31 C36 117.3(7)
C32 C31 P1 122.7(6)
C36 C31 P1 119.7(6)
C31 C32 C33 122.3(8)
C34 C33 C32 118.5(8)
C35 C34 C33 121.0(8)
C34 C35 C36 119.6(8)
C35 C36 C31 121.2(8)
C46 C41 C42 118.3(7)
C46 C41 P2 117.8(6)
C42 C41 P2 123.0(6)
C43 C42 C41 120.4(8)
C42 C43 C44 120.7(9)
C45 C44 C43 119.9(8)
C44 C45 C46 119.9(8)
C41 C46 C45 120.7(8)
C52A C51A C56A 120.0
C52A C51A P2 125.3(6)
C56A C51A P2 114.7(6)
C53A C52A C51A 120.0
C52A C53A C54A 120.0
C55A C54A C53A 120.0
C56A C55A C54A 120.0
C55A C56A C51A 120.0
C52B C51B C56B 120.0
C52B C51B P2 120.8(6)
C56B C51B P2 119.2(6)
C53B C52B C51B 120.0
C54B C53B C52B 120.0
C55B C54B C53B 120.0
C54B C55B C56B 120.0
C55B C56B C51B 120.0
Cl1S C1S Cl2S 114.8(15)
Cl4S C2S Cl3S 111(2)

loop_
_geom_bond_atom_site_label_1
_geom_bond_atom_site_label_2
_geom_bond_distance
Ru N2 2.205(7)
Ru N1 2.229(6)
Ru P2 2.294(2)
Ru P1 2.307(2)
Ru Cl2 2.419(2)
Ru Cl1 2.422(2)
Fe C15 2.037(7)
Fe C12 2.039(8)
Fe C13 2.041(8)
Fe C16 2.043(8)
Fe C11 2.044(8)
Fe C14 2.047(7)
Fe C19 2.054(8)
Fe C17 2.064(8)
Fe C18 2.066(8)
Fe C10 2.076(8)
P1 C10 1.853(8)
P1 C31 1.856(7)
P1 C21 1.864(8)
P2 C15 1.822(8)
P2 C41 1.848(8)
P2 C51B 1.851(8)
P2 C51A 1.867(8)
N1 C1 1.479(11)
N1 C2 1.498(11)
N2 C4 1.480(11)
N2 C3 1.498(10)
C2 C3 1.497(12)
C10 C14 1.433(10)
C10 C11 1.439(10)
C11 C12 1.421(11)
C12 C13 1.406(11)
C13 C14 1.414(10)
C15 C16 1.432(10)
C15 C19 1.443(11)
C16 C17 1.420(11)
C17 C18 1.401(11)
C18 C19 1.420(11)
C21 C22 1.400(11)
C21 C26 1.406(11)
C22 C23 1.379(11)
C23 C24 1.390(12)
C24 C25 1.373(12)
C25 C26 1.376(11)
C31 C32 1.381(11)
C31 C36 1.398(10)
C32 C33 1.391(11)
C33 C34 1.376(12)
C34 C35 1.373(12)
C35 C36 1.382(11)
C41 C46 1.393(11)
C41 C42 1.395(10)
C42 C43 1.370(11)
C43 C44 1.391(13)
C44 C45 1.359(12)
C45 C46 1.397(11)
C51A C52A 1.3900
C51A C56A 1.3900
C52A C53A 1.3900
C53A C54A 1.3900
C54A C55A 1.3900
C55A C56A 1.3900
C51B C52B 1.3900
C51B C56B 1.3900
C52B C53B 1.3900
C53B C54B 1.3900
C54B C55B 1.3900
C55B C56B 1.3900
Cl1S C1S 1.70(3)
Cl2S C1S 1.71(2)
Cl3S C2S 1.86(5)
Cl4S C2S 1.75(4)

loop_
_geom_torsion_atom_site_label_1
_geom_torsion_atom_site_label_2
_geom_torsion_atom_site_label_3
_geom_torsion_atom_site_label_4
_geom_torsion
N2 Ru P1 C10 -139.4(3)
N1 Ru P1 C10 -111.7(11)
P2 Ru P1 C10 42.9(3)
Cl2 Ru P1 C10 129.9(3)
Cl1 Ru P1 C10 -54.4(3)
N2 Ru P1 C31 92.8(4)
N1 Ru P1 C31 120.5(11)
P2 Ru P1 C31 -84.9(3)
Cl2 Ru P1 C31 2.1(3)
Cl1 Ru P1 C31 177.8(3)
N2 Ru P1 C21 -21.6(3)
N1 Ru P1 C21 6.1(11)
P2 Ru P1 C21 160.7(3)
Cl2 Ru P1 C21 -112.4(3)
Cl1 Ru P1 C21 63.3(3)
N2 Ru P2 C15 143.1(16)
N1 Ru P2 C15 119.4(3)
P1 Ru P2 C15 -56.2(3)
Cl2 Ru P2 C15 -160.0(3)
Cl1 Ru P2 C15 32.3(3)
N2 Ru P2 C41 -94.6(16)
N1 Ru P2 C41 -118.2(3)
P1 Ru P2 C41 66.1(3)
Cl2 Ru P2 C41 -37.7(3)
Cl1 Ru P2 C41 154.6(3)
N2 Ru P2 C51B 21.9(17)
N1 Ru P2 C51B -1.7(4)
P1 Ru P2 C51B -177.4(4)
Cl2 Ru P2 C51B 78.8(4)
Cl1 Ru P2 C51B -88.9(4)
N2 Ru P2 C51A 20.8(17)
N1 Ru P2 C51A -2.9(5)
P1 Ru P2 C51A -178.6(4)
Cl2 Ru P2 C51A 77.6(4)
Cl1 Ru P2 C51A -90.1(4)
N2 Ru N1 C1 109.4(7)
P2 Ru N1 C1 -73.4(6)
P1 Ru N1 C1 81.2(13)
Cl2 Ru N1 C1 -158.5(7)
Cl1 Ru N1 C1 23.9(6)
N2 Ru N1 C2 -16.5(5)
P2 Ru N1 C2 160.7(5)
P1 Ru N1 C2 -44.7(13)
Cl2 Ru N1 C2 75.6(5)
Cl1 Ru N1 C2 -102.0(5)
N1 Ru N2 C4 113.0(6)
P2 Ru N2 C4 89.0(17)
P1 Ru N2 C4 -71.8(6)
Cl2 Ru N2 C4 32.4(6)
Cl1 Ru N2 C4 -159.5(6)
N1 Ru N2 C3 -14.3(5)
P2 Ru N2 C3 -38.3(19)
P1 Ru N2 C3 161.0(5)
Cl2 Ru N2 C3 -94.9(5)
Cl1 Ru N2 C3 73.3(5)
C1 N1 C2 C3 -86.9(9)
Ru N1 C2 C3 45.5(8)
N1 C2 C3 N2 -61.3(10)
C4 N2 C3 C2 -87.3(9)
Ru N2 C3 C2 43.6(8)
C31 P1 C10 C14 26.8(8)
C21 P1 C10 C14 125.7(7)
Ru P1 C10 C14 -111.4(6)
C31 P1 C10 C11 -150.9(7)
C21 P1 C10 C11 -52.0(7)
Ru P1 C10 C11 70.9(7)
C31 P1 C10 Fe 118.5(5)
C21 P1 C10 Fe -142.6(5)
Ru P1 C10 Fe -19.7(6)
C15 Fe C10 C14 116.2(4)
C12 Fe C10 C14 -81.3(5)
C13 Fe C10 C14 -37.7(4)
C16 Fe C10 C14 159.7(4)
C11 Fe C10 C14 -119.5(6)
C19 Fe C10 C14 74.4(5)
C17 Fe C10 C14 -165.8(6)
C18 Fe C10 C14 40.9(13)
C15 Fe C10 C11 -124.3(4)
C12 Fe C10 C11 38.2(5)
C13 Fe C10 C11 81.8(5)
C16 Fe C10 C11 -80.8(5)
C14 Fe C10 C11 119.5(6)
C19 Fe C10 C11 -166.2(4)
C17 Fe C10 C11 -46.3(9)
C18 Fe C10 C11 160.4(11)
C15 Fe C10 P1 -4.7(6)
C12 Fe C10 P1 157.8(6)
C13 Fe C10 P1 -158.6(6)
C16 Fe C10 P1 38.8(6)
C11 Fe C10 P1 119.6(7)
C14 Fe C10 P1 -120.9(7)
C19 Fe C10 P1 -46.6(6)
C17 Fe C10 P1 73.3(9)
C18 Fe C10 P1 -80.0(13)
C14 C10 C11 C12 -2.1(9)
P1 C10 C11 C12 176.0(6)
Fe C10 C11 C12 -59.9(5)
C14 C10 C11 Fe 57.9(5)
P1 C10 C11 Fe -124.1(6)
C15 Fe C11 C12 -165.9(5)
C13 Fe C11 C12 37.1(5)
C16 Fe C11 C12 -124.8(5)
C14 Fe C11 C12 80.8(5)
C19 Fe C11 C12 164.6(11)
C17 Fe C11 C12 -82.6(5)
C18 Fe C11 C12 -50.6(9)
C10 Fe C11 C12 118.3(7)
C15 Fe C11 C10 75.8(5)
C12 Fe C11 C10 -118.3(7)
C13 Fe C11 C10 -81.2(5)
C16 Fe C11 C10 116.9(4)
C14 Fe C11 C10 -37.5(4)
C19 Fe C11 C10 46.3(14)
C17 Fe C11 C10 159.1(4)
C18 Fe C11 C10 -168.9(6)
C10 C11 C12 C13 1.4(9)
Fe C11 C12 C13 -59.3(6)
C10 C11 C12 Fe 60.8(5)
C15 Fe C12 C13 162.6(10)
C16 Fe C12 C13 -166.1(5)
C11 Fe C12 C13 119.8(7)
C14 Fe C12 C13 37.5(5)
C19 Fe C12 C13 -51.1(9)
C17 Fe C12 C13 -125.3(5)
C18 Fe C12 C13 -83.9(6)
C10 Fe C12 C13 81.5(5)
C15 Fe C12 C11 42.8(13)
C13 Fe C12 C11 -119.8(7)
C16 Fe C12 C11 74.1(6)
C14 Fe C12 C11 -82.3(5)
C19 Fe C12 C11 -171.0(6)
C17 Fe C12 C11 114.9(5)
C18 Fe C12 C11 156.3(5)
C10 Fe C12 C11 -38.4(4)
C11 C12 C13 C14 -0.2(9)
Fe C12 C13 C14 -59.5(6)
C11 C12 C13 Fe 59.3(6)
C15 Fe C13 C12 -168.1(7)
C16 Fe C13 C12 40.2(13)
C11 Fe C13 C12 -37.5(5)
C14 Fe C13 C12 -119.6(7)
C19 Fe C13 C12 156.4(5)
C17 Fe C13 C12 73.6(6)
C18 Fe C13 C12 114.0(5)
C10 Fe C13 C12 -81.7(5)
C15 Fe C13 C14 -48.5(10)
C12 Fe C13 C14 119.6(7)
C16 Fe C13 C14 159.8(10)
C11 Fe C13 C14 82.1(5)
C19 Fe C13 C14 -84.0(5)
C17 Fe C13 C14 -166.8(5)
C18 Fe C13 C14 -126.5(5)
C10 Fe C13 C14 37.9(4)
C12 C13 C14 C10 -1.1(9)
Fe C13 C14 C10 -60.4(5)
C12 C13 C14 Fe 59.3(6)
C11 C10 C14 C13 2.0(9)
P1 C10 C14 C13 -176.1(6)
Fe C10 C14 C13 59.7(5)
C11 C10 C14 Fe -57.7(5)
P1 C10 C14 Fe 124.2(6)
C15 Fe C14 C13 158.6(5)
C12 Fe C14 C13 -37.3(5)
C16 Fe C14 C13 -165.3(7)
C11 Fe C14 C13 -81.3(5)
C19 Fe C14 C13 114.7(5)
C17 Fe C14 C13 39.6(13)
C18 Fe C14 C13 73.4(6)
C10 Fe C14 C13 -119.0(7)
C15 Fe C14 C10 -82.4(5)
C12 Fe C14 C10 81.6(5)
C13 Fe C14 C10 119.0(7)
C16 Fe C14 C10 -46.3(9)
C11 Fe C14 C10 37.7(4)
C19 Fe C14 C10 -126.3(4)
C17 Fe C14 C10 158.6(10)
C18 Fe C14 C10 -167.6(4)
C41 P2 C15 C16 -179.4(7)
C51B P2 C15 C16 75.6(8)
C51A P2 C15 C16 84.6(8)
Ru P2 C15 C16 -45.9(8)
C41 P2 C15 C19 -2.2(7)
C51B P2 C15 C19 -107.2(8)
C51A P2 C15 C19 -98.3(8)
Ru P2 C15 C19 131.2(6)
C41 P2 C15 Fe -90.5(5)
C51B P2 C15 Fe 164.5(6)
C51A P2 C15 Fe 173.4(6)
Ru P2 C15 Fe 42.9(5)
C12 Fe C15 C16 40.2(13)
C13 Fe C15 C16 -167.3(7)
C11 Fe C15 C16 73.4(6)
C14 Fe C15 C16 158.2(5)
C19 Fe C15 C16 -117.9(7)
C17 Fe C15 C16 -37.7(5)
C18 Fe C15 C16 -80.4(5)
C10 Fe C15 C16 115.3(5)
C12 Fe C15 C19 158.1(10)
C13 Fe C15 C19 -49.5(9)
C16 Fe C15 C19 117.9(7)
C11 Fe C15 C19 -168.7(4)
C14 Fe C15 C19 -83.9(5)
C17 Fe C15 C19 80.2(5)
C18 Fe C15 C19 37.4(5)
C10 Fe C15 C19 -126.8(4)
C12 Fe C15 P2 -81.7(12)
C13 Fe C15 P2 70.8(9)
C16 Fe C15 P2 -121.8(7)
C11 Fe C15 P2 -48.4(6)
C14 Fe C15 P2 36.4(6)
C19 Fe C15 P2 120.3(7)
C17 Fe C15 P2 -159.5(6)
C18 Fe C15 P2 157.7(6)
C10 Fe C15 P2 -6.5(5)
C19 C15 C16 C17 0.0(9)
P2 C15 C16 C17 177.6(6)
Fe C15 C16 C17 60.3(6)
C19 C15 C16 Fe -60.3(5)
P2 C15 C16 Fe 117.3(6)
C15 Fe C16 C17 -118.8(7)
C12 Fe C16 C17 74.4(6)
C13 Fe C16 C17 43.7(13)
C11 Fe C16 C17 115.4(5)
C14 Fe C16 C17 -169.1(7)
C19 Fe C16 C17 -80.0(5)
C18 Fe C16 C17 -36.5(5)
C10 Fe C16 C17 157.8(5)
C12 Fe C16 C15 -166.8(5)
C13 Fe C16 C15 162.5(10)
C11 Fe C16 C15 -125.8(5)
C14 Fe C16 C15 -50.3(10)
C19 Fe C16 C15 38.8(5)
C17 Fe C16 C15 118.8(7)
C18 Fe C16 C15 82.3(5)
C10 Fe C16 C15 -83.4(5)
C15 C16 C17 C18 -0.3(9)
Fe C16 C17 C18 59.1(6)
C15 C16 C17 Fe -59.4(5)
C15 Fe C17 C18 -82.1(5)
C12 Fe C17 C18 115.2(5)
C13 Fe C17 C18 74.6(6)
C16 Fe C17 C18 -120.3(7)
C11 Fe C17 C18 157.8(5)
C14 Fe C17 C18 44.0(13)
C19 Fe C17 C18 -37.4(5)
C10 Fe C17 C18 -169.4(6)
C15 Fe C17 C16 38.3(5)
C12 Fe C17 C16 -124.5(5)
C13 Fe C17 C16 -165.0(5)
C11 Fe C17 C16 -81.9(5)
C14 Fe C17 C16 164.3(10)
C19 Fe C17 C16 83.0(5)
C18 Fe C17 C16 120.3(7)
C10 Fe C17 C16 -49.1(9)
C16 C17 C18 C19 0.5(9)
Fe C17 C18 C19 58.8(6)
C16 C17 C18 Fe -58.3(6)
C15 Fe C18 C17 81.6(5)
C12 Fe C18 C17 -81.8(6)
C13 Fe C18 C17 -124.4(5)
C16 Fe C18 C17 37.2(5)
C11 Fe C18 C17 -46.6(9)
C14 Fe C18 C17 -165.3(5)
C19 Fe C18 C17 119.9(7)
C10 Fe C18 C17 162.3(11)
C15 Fe C18 C19 -38.3(5)
C12 Fe C18 C19 158.3(5)
C13 Fe C18 C19 115.6(5)
C16 Fe C18 C19 -82.7(5)
C11 Fe C18 C19 -166.5(6)
C14 Fe C18 C19 74.8(6)
C17 Fe C18 C19 -119.9(7)
C10 Fe C18 C19 42.4(14)
C17 C18 C19 C15 -0.5(9)
Fe C18 C19 C15 58.8(5)
C17 C18 C19 Fe -59.3(6)
C16 C15 C19 C18 0.3(9)
P2 C15 C19 C18 -177.3(6)
Fe C15 C19 C18 -59.8(5)
C16 C15 C19 Fe 60.1(5)
P2 C15 C19 Fe -117.5(6)
C15 Fe C19 C18 119.0(7)
C12 Fe C19 C18 -46.9(10)
C13 Fe C19 C18 -82.5(6)
C16 Fe C19 C18 80.4(5)
C11 Fe C19 C18 156.2(11)
C14 Fe C19 C18 -125.6(5)
C17 Fe C19 C18 36.7(5)
C10 Fe C19 C18 -167.1(5)
C12 Fe C19 C15 -165.9(7)
C13 Fe C19 C15 158.4(4)
C16 Fe C19 C15 -38.6(4)
C11 Fe C19 C15 37.1(14)
C14 Fe C19 C15 115.4(4)
C17 Fe C19 C15 -82.3(5)
C18 Fe C19 C15 -119.0(7)
C10 Fe C19 C15 73.8(5)
C10 P1 C21 C22 62.7(7)
C31 P1 C21 C22 165.1(7)
Ru P1 C21 C22 -64.2(7)
C10 P1 C21 C26 -124.1(7)
C31 P1 C21 C26 -21.7(7)
Ru P1 C21 C26 109.1(6)
C26 C21 C22 C23 1.8(12)
P1 C21 C22 C23 175.4(6)
C21 C22 C23 C24 -1.9(13)
C22 C23 C24 C25 1.5(13)
C23 C24 C25 C26 -1.1(13)
C24 C25 C26 C21 1.0(14)
C22 C21 C26 C25 -1.3(12)
P1 C21 C26 C25 -175.0(7)
C10 P1 C31 C32 37.2(7)
C21 P1 C31 C32 -66.4(7)
Ru P1 C31 C32 171.8(6)
C10 P1 C31 C36 -149.3(6)
C21 P1 C31 C36 107.1(7)
Ru P1 C31 C36 -14.7(8)
C36 C31 C32 C33 0.5(12)
P1 C31 C32 C33 174.2(6)
C31 C32 C33 C34 1.7(13)
C32 C33 C34 C35 -3.7(13)
C33 C34 C35 C36 3.5(14)
C34 C35 C36 C31 -1.2(13)
C32 C31 C36 C35 -0.7(12)
P1 C31 C36 C35 -174.6(6)
C15 P2 C41 C46 91.0(7)
C51B P2 C41 C46 -160.5(7)
C51A P2 C41 C46 -168.1(7)
Ru P2 C41 C46 -41.5(7)
C15 P2 C41 C42 -78.2(7)
C51B P2 C41 C42 30.4(8)
C51A P2 C41 C42 22.8(8)
Ru P2 C41 C42 149.4(6)
C46 C41 C42 C43 3.0(13)
P2 C41 C42 C43 172.1(7)
C41 C42 C43 C44 -3.3(15)
C42 C43 C44 C45 2.2(16)
C43 C44 C45 C46 -0.9(15)
C42 C41 C46 C45 -1.8(12)
P2 C41 C46 C45 -171.4(6)
C44 C45 C46 C41 0.7(13)
C15 P2 C51A C52A -26.1(8)
C41 P2 C51A C52A -124.6(7)
Ru P2 C51A C52A 105.9(7)
C15 P2 C51A C56A 157.0(6)
C41 P2 C51A C56A 58.5(6)
Ru P2 C51A C56A -71.0(7)
C56A C51A C52A C53A 0.0
P2 C51A C52A C53A -176.7(10)
C51A C52A C53A C54A 0.0
C52A C53A C54A C55A 0.0
C53A C54A C55A C56A 0.0
C54A C55A C56A C51A 0.0
C52A C51A C56A C55A 0.0
P2 C51A C56A C55A 177.1(9)
C15 P2 C51B C52B -24.3(8)
C41 P2 C51B C52B -126.0(7)
Ru P2 C51B C52B 105.2(7)
C15 P2 C51B C56B 155.7(6)
C41 P2 C51B C56B 54.0(7)
Ru P2 C51B C56B -74.8(7)
C56B C51B C52B C53B 0.0
P2 C51B C52B C53B -180.0(10)
C51B C52B C53B C54B 0.0
C52B C53B C54B C55B 0.0
C53B C54B C55B C56B 0.0
C54B C55B C56B C51B 0.0
C52B C51B C56B C55B 0.0
P2 C51B C56B C55B 180.0(10)
